data_1543393
loop_
_publ_author_name
'Yu, Wei Yong'
'Meng, Miao'
'Lei, Hao'
'He, Xue Dan'
'Liu, Chun Y.'

_publ_section_title
;
 Optical Determination of Electron Transfer Dynamics and Kinetics for
 Asymmetrical [Mo2]--ph--[Mo2] Systems
;
_journal_issue 23
_journal_name_full 'The Journal of Physical Chemistry C'
_journal_page_first 12411
_journal_paper_doi 10.1021/acs.jpcc.6b03792
_journal_volume 120
_journal_year 2016
_chemical_formula_sum 'C98 H96 Mo4 N14 O14'
_chemical_formula_weight 2077.69
_chemical_name_systematic
; 
 ? 
;
_space_group_IT_number 14
_symmetry_cell_setting monoclinic
_symmetry_space_group_name_Hall '-P 2ybc'
_symmetry_space_group_name_H-M 'P 1 21/c 1'
_atom_sites_solution_hydrogens geom
_atom_sites_solution_primary direct
_atom_sites_solution_secondary difmap
_audit_creation_method SHELXL-97
_cell_angle_alpha 90.00
_cell_angle_beta 93.602(2)
_cell_angle_gamma 90.00
_cell_formula_units_Z 2
_cell_length_a 14.2854(4)
_cell_length_b 17.7654(4)
_cell_length_c 19.3037(3)
_cell_measurement_reflns_used 8090
_cell_measurement_temperature 100(2)
_cell_measurement_theta_max 66.2613
_cell_measurement_theta_min 2.2914
_cell_volume 4889.33(19)
_computing_structure_refinement 'SHELXL-97 (Sheldrick, 1997)'
_computing_structure_solution 'SHELXS-97 (Sheldrick, 1990)'
_diffrn_ambient_temperature 100(2)
_diffrn_measured_fraction_theta_full 0.971
_diffrn_measured_fraction_theta_max 0.971
_diffrn_measurement_device_type 'Xcalibur, Onyx, Nova'
_diffrn_radiation_monochromator graphite
_diffrn_radiation_source 'fine-focus sealed tube'
_diffrn_radiation_type CuK\a
_diffrn_radiation_wavelength 1.54178
_diffrn_reflns_av_R_equivalents 0.0356
_diffrn_reflns_av_sigmaI/netI 0.0408
_diffrn_reflns_limit_h_max 16
_diffrn_reflns_limit_h_min -16
_diffrn_reflns_limit_k_max 11
_diffrn_reflns_limit_k_min -21
_diffrn_reflns_limit_l_max 21
_diffrn_reflns_limit_l_min -22
_diffrn_reflns_number 18928
_diffrn_reflns_theta_full 66.36
_diffrn_reflns_theta_max 66.36
_diffrn_reflns_theta_min 3.10
_exptl_absorpt_coefficient_mu 4.661
_exptl_absorpt_correction_T_max 0.8728
_exptl_absorpt_correction_T_min 0.4558
_exptl_absorpt_correction_type multi-scan
_exptl_absorpt_process_details
;
CrysAlisPro, Agilent Technologies,
Version 1.171.36.21 (release 14-08-2012 CrysAlis171 .NET)
(compiled Sep 14 2012,17:21:16)
Empirical absorption correction using spherical harmonics,
 implemented in SCALE3 ABSPACK scaling algorithm.
;
_exptl_crystal_colour orange
_exptl_crystal_density_diffrn 1.410
_exptl_crystal_density_method 'not measured'
_exptl_crystal_description needle
_exptl_crystal_F_000 2120
_exptl_crystal_size_max 0.20
_exptl_crystal_size_mid 0.05
_exptl_crystal_size_min 0.03
_platon_squeeze_details
;
;
_refine_diff_density_max 1.262
_refine_diff_density_min -0.593
_refine_diff_density_rms 0.106
_refine_ls_extinction_method none
_refine_ls_goodness_of_fit_ref 1.044
_refine_ls_hydrogen_treatment mixed
_refine_ls_matrix_type full
_refine_ls_number_parameters 622
_refine_ls_number_reflns 8323
_refine_ls_number_restraints 56
_refine_ls_restrained_S_all 1.054
_refine_ls_R_factor_all 0.0625
_refine_ls_R_factor_gt 0.0523
_refine_ls_shift/su_max 0.000
_refine_ls_shift/su_mean 0.000
_refine_ls_structure_factor_coef Fsqd
_refine_ls_weighting_details 'calc w=1/[\s^2^(Fo^2^)+(0.0883P)^2^+4.3905P] where P=(Fo^2^+2Fc^2^)/3'
_refine_ls_weighting_scheme calc
_refine_ls_wR_factor_gt 0.1390
_refine_ls_wR_factor_ref 0.1462
_reflns_number_gt 6756
_reflns_number_total 8323
_reflns_threshold_expression >2sigma(I)
_cod_data_source_file jp6b03792_si_002.cif
_cod_data_source_block n2-ph-o2
_cod_depositor_comments 'Adding full bibliography for 1543392--1543394.cif.'
_cod_original_sg_symbol_H-M P2(1)/c
_cod_database_code 1543393

loop_
_symmetry_equiv_pos_as_xyz
'x, y, z'
'-x, y+1/2, -z+1/2'
'-x, -y, -z'
'x, -y-1/2, z-1/2'

loop_
_atom_site_label
_atom_site_type_symbol
_atom_site_fract_x
_atom_site_fract_y
_atom_site_fract_z
_atom_site_U_iso_or_equiv
_atom_site_adp_type
_atom_site_occupancy
_atom_site_symmetry_multiplicity
_atom_site_calc_flag
_atom_site_refinement_flags
_atom_site_disorder_assembly
_atom_site_disorder_group
Mo1 Mo 1.83318(19) 0.65789(16) 0.22130(11) 0.0662(13) Uani 0.50 1 d P A 1
Mo2 Mo 1.7601(2) 0.55673(16) 0.22398(12) 0.0686(13) Uani 0.50 1 d P A 1
N7 N 1.9291(7) 0.6152(6) 0.1416(6) 0.0318(10) Uani 0.50 1 d PU A 1
H7 H 1.9763 0.6424 0.1282 0.038 Uiso 0.50 1 calc PR A 1
N8 N 1.8424(19) 0.5047(14) 0.1471(14) 0.0407(11) Uani 0.50 1 d PU A 1
H8 H 1.8322 0.4570 0.1366 0.049 Uiso 0.50 1 calc PR A 1
C4A C 1.910(3) 0.5428(19) 0.1140(18) 0.030(4) Uani 0.50 1 d PD A 1
C5A C 1.9643(7) 0.5199(6) 0.0541(5) 0.0330(13) Uani 0.50 1 d PDU A 1
C6A C 1.964(6) 0.4439(11) 0.036(3) 0.045(5) Uani 0.50 1 d PD . 1
C7A C 2.002(5) 0.572(2) 0.010(3) 0.042(6) Uani 0.50 1 d PD . 1
Mo3 Mo 1.83423(9) 0.65768(8) 0.22118(9) 0.0256(6) Uani 0.50 1 d P A 2
Mo4 Mo 1.76247(9) 0.55438(9) 0.22444(10) 0.0270(5) Uani 0.50 1 d P A 2
O7 O 1.9110(5) 0.6222(5) 0.1446(5) 0.0318(10) Uani 0.50 1 d PU A 2
O8 O 1.8428(15) 0.5117(11) 0.1460(11) 0.0407(11) Uani 0.50 1 d PU A 2
C4B C 1.900(3) 0.5594(19) 0.1237(18) 0.030(4) Uani 0.50 1 d PD A 2
C5B C 1.9450(7) 0.5284(6) 0.0633(6) 0.0330(13) Uani 0.50 1 d PDU A 2
C6B C 1.956(6) 0.4518(11) 0.049(3) 0.045(5) Uani 0.50 1 d PD . 2
H6B H 1.9314 0.4159 0.0794 0.054 Uiso 0.50 1 calc PR . 2
C7B C 1.987(5) 0.580(2) 0.019(3) 0.042(6) Uani 0.50 1 d PD . 2
H7B H 1.9839 0.6323 0.0284 0.050 Uiso 0.50 1 calc PR . 2
C11 C 1.7701(3) 0.7642(3) 0.0964(2) 0.0406(10) Uani 1 1 d . A .
C12 C 1.7846(4) 0.8332(3) 0.1271(2) 0.0450(11) Uani 1 1 d . . .
H12 H 1.7761 0.8388 0.1752 0.054 Uiso 1 1 calc R . .
C13 C 1.8115(4) 0.8953(3) 0.0892(2) 0.0470(11) Uani 1 1 d . . .
H13 H 1.8181 0.9432 0.1108 0.056 Uiso 1 1 calc R . .
C14 C 1.8286(4) 0.8869(3) 0.0201(2) 0.0466(11) Uani 1 1 d . . .
C15 C 1.8157(4) 0.8172(3) -0.0109(3) 0.0490(11) Uani 1 1 d . . .
H15 H 1.8268 0.8111 -0.0585 0.059 Uiso 1 1 calc R . .
C16 C 1.7870(4) 0.7563(3) 0.0267(2) 0.0451(11) Uani 1 1 d . . .
H16 H 1.7787 0.7087 0.0048 0.054 Uiso 1 1 calc R . .
O1 O 1.8593(3) 0.9437(2) -0.02132(18) 0.0597(10) Uani 1 1 d . . .
C17 C 1.8647(5) 1.0170(3) 0.0077(3) 0.0670(17) Uani 1 1 d . . .
H17A H 1.8875 1.0523 -0.0265 0.101 Uiso 1 1 calc R . .
H17B H 1.9080 1.0167 0.0491 0.101 Uiso 1 1 calc R . .
H17C H 1.8024 1.0327 0.0205 0.101 Uiso 1 1 calc R . .
C21 C 1.5792(3) 0.5509(3) 0.1196(2) 0.0456(11) Uani 1 1 d . A .
C22 C 1.5799(4) 0.4727(3) 0.1202(3) 0.0504(12) Uani 1 1 d . . .
H22 H 1.6348 0.4471 0.1376 0.061 Uiso 1 1 calc R . .
C23 C 1.5027(4) 0.4312(3) 0.0961(3) 0.0522(12) Uani 1 1 d . . .
H23 H 1.5053 0.3777 0.0967 0.063 Uiso 1 1 calc R . .
C24 C 1.4213(3) 0.4675(3) 0.0710(2) 0.0459(11) Uani 1 1 d . . .
C25 C 1.4172(4) 0.5451(3) 0.0728(3) 0.0481(11) Uani 1 1 d . . .
H25 H 1.3611 0.5704 0.0573 0.058 Uiso 1 1 calc R . .
C26 C 1.4959(4) 0.5862(3) 0.0975(3) 0.0499(11) Uani 1 1 d . . .
H26 H 1.4922 0.6396 0.0992 0.060 Uiso 1 1 calc R . .
O2 O 1.3491(2) 0.42246(19) 0.04598(18) 0.0496(8) Uani 1 1 d . . .
C27 C 1.2636(4) 0.4585(3) 0.0242(3) 0.0515(12) Uani 1 1 d . . .
H27A H 1.2174 0.4205 0.0082 0.077 Uiso 1 1 calc R . .
H27B H 1.2744 0.4933 -0.0138 0.077 Uiso 1 1 calc R . .
H27C H 1.2400 0.4865 0.0632 0.077 Uiso 1 1 calc R . .
C31 C 1.7516(4) 0.7871(3) 0.3040(2) 0.0449(11) Uani 1 1 d . A .
C32 C 1.8363(4) 0.8236(3) 0.3144(3) 0.0493(12) Uani 1 1 d . . .
H32 H 1.8913 0.7948 0.3252 0.059 Uiso 1 1 calc R . .
C33 C 1.8438(4) 0.9015(3) 0.3096(3) 0.0543(12) Uani 1 1 d . . .
H33 H 1.9032 0.9254 0.3156 0.065 Uiso 1 1 calc R . .
C34 C 1.7633(4) 0.9437(3) 0.2957(3) 0.0487(12) Uani 1 1 d . . .
C35 C 1.6775(4) 0.9086(3) 0.2892(3) 0.0527(12) Uani 1 1 d . . .
H35 H 1.6220 0.9379 0.2819 0.063 Uiso 1 1 calc R . .
C36 C 1.6711(4) 0.8315(3) 0.2930(3) 0.0477(11) Uani 1 1 d . . .
H36 H 1.6113 0.8081 0.2882 0.057 Uiso 1 1 calc R . .
O3 O 1.7642(3) 1.0208(2) 0.2888(2) 0.0602(9) Uani 1 1 d . . .
C37 C 1.8486(6) 1.0546(4) 0.2741(5) 0.088(2) Uani 1 1 d . . .
H37A H 1.8399 1.1092 0.2708 0.132 Uiso 1 1 calc R . .
H37B H 1.8688 1.0353 0.2299 0.132 Uiso 1 1 calc R . .
H37C H 1.8964 1.0430 0.3112 0.132 Uiso 1 1 calc R . .
C41 C 1.6221(4) 0.5442(3) 0.3428(3) 0.0534(12) Uani 1 1 d . A .
C42 C 1.5658(4) 0.4899(3) 0.3116(3) 0.0641(15) Uani 1 1 d . . .
H42 H 1.5530 0.4909 0.2627 0.077 Uiso 1 1 calc R . .
C43 C 1.5270(5) 0.4330(4) 0.3511(4) 0.0705(17) Uani 1 1 d . . .
H43 H 1.4878 0.3956 0.3291 0.085 Uiso 1 1 calc R . .
C44 C 1.5463(5) 0.4317(4) 0.4233(4) 0.0756(19) Uani 1 1 d . . .
C45 C 1.5996(5) 0.4872(4) 0.4545(3) 0.0702(16) Uani 1 1 d . . .
H45 H 1.6101 0.4881 0.5036 0.084 Uiso 1 1 calc R . .
C46 C 1.6383(4) 0.5420(3) 0.4147(3) 0.0611(14) Uani 1 1 d . . .
H46 H 1.6772 0.5794 0.4369 0.073 Uiso 1 1 calc R . .
O4 O 1.5163(4) 0.3785(3) 0.4678(3) 0.0993(17) Uani 1 1 d . . .
C47 C 1.4615(8) 0.3283(6) 0.4391(5) 0.114(3) Uani 1 1 d . . .
H47A H 1.4449 0.2915 0.4741 0.172 Uiso 1 1 calc R . .
H47B H 1.4935 0.3028 0.4023 0.172 Uiso 1 1 calc R . .
H47C H 1.4044 0.3526 0.4191 0.172 Uiso 1 1 calc R . .
C51 C 2.0073(3) 0.6696(2) 0.3314(2) 0.0391(10) Uani 1 1 d . A .
C52 C 2.0530(4) 0.7194(3) 0.2902(3) 0.0503(12) Uani 1 1 d . . .
H52 H 2.0364 0.7210 0.2418 0.060 Uiso 1 1 calc R . .
C53 C 2.1228(4) 0.7676(3) 0.3179(3) 0.0583(13) Uani 1 1 d . . .
H53 H 2.1538 0.8011 0.2885 0.070 Uiso 1 1 calc R . .
C54 C 2.1464(4) 0.7662(4) 0.3879(3) 0.0705(17) Uani 1 1 d . . .
C55 C 2.0989(5) 0.7182(4) 0.4302(3) 0.0666(16) Uani 1 1 d . . .
H55 H 2.1141 0.7180 0.4788 0.080 Uiso 1 1 calc R . .
C56 C 2.0304(4) 0.6711(3) 0.4029(3) 0.0518(12) Uani 1 1 d . . .
H56 H 1.9983 0.6389 0.4328 0.062 Uiso 1 1 calc R . .
O5 O 2.2126(4) 0.8137(4) 0.4174(4) 0.124(2) Uani 1 1 d U . .
C57 C 2.2830(11) 0.8217(10) 0.4035(8) 0.187(7) Uani 1 1 d U . .
H57A H 2.3163 0.8540 0.4380 0.280 Uiso 1 1 calc R . .
H57B H 2.2827 0.8455 0.3577 0.280 Uiso 1 1 calc R . .
H57C H 2.3146 0.7728 0.4022 0.280 Uiso 1 1 calc R . .
C61 C 1.8644(4) 0.4317(3) 0.3250(2) 0.0452(11) Uani 1 1 d . A .
C62 C 1.9492(4) 0.3941(3) 0.3393(3) 0.0483(11) Uani 1 1 d . . .
H62 H 2.0063 0.4192 0.3316 0.058 Uiso 1 1 calc R . .
C63 C 1.9522(4) 0.3214(3) 0.3644(3) 0.0525(12) Uani 1 1 d . . .
H63 H 2.0106 0.2974 0.3754 0.063 Uiso 1 1 calc R . .
C64 C 1.8690(4) 0.2841(3) 0.3733(3) 0.0536(13) Uani 1 1 d . . .
C65 C 1.7847(4) 0.3191(3) 0.3587(3) 0.0546(13) Uani 1 1 d . . .
H65 H 1.7278 0.2931 0.3650 0.065 Uiso 1 1 calc R . .
C66 C 1.7829(4) 0.3938(3) 0.3342(3) 0.0524(12) Uani 1 1 d . . .
H66 H 1.7244 0.4181 0.3239 0.063 Uiso 1 1 calc R . .
O6 O 1.8782(3) 0.2107(2) 0.3970(2) 0.0633(10) Uani 1 1 d . . .
C67 C 1.7953(5) 0.1707(4) 0.4060(4) 0.0797(19) Uani 1 1 d . . .
H67A H 1.8108 0.1197 0.4224 0.120 Uiso 1 1 calc R . .
H67B H 1.7581 0.1679 0.3617 0.120 Uiso 1 1 calc R . .
H67C H 1.7591 0.1965 0.4403 0.120 Uiso 1 1 calc R . .
N1 N 1.7439(3) 0.7015(2) 0.13773(19) 0.0406(8) Uani 1 1 d . . .
C1 C 1.6763(3) 0.6570(3) 0.1130(2) 0.0409(10) Uani 1 1 d . A .
H1 H 1.6383 0.6721 0.0732 0.049 Uiso 1 1 calc R . .
N2 N 1.6602(3) 0.5911(2) 0.14269(19) 0.0436(9) Uani 1 1 d . . .
N3 N 1.7487(3) 0.7077(2) 0.29658(19) 0.0413(8) Uani 1 1 d . . .
C2 C 1.6849(4) 0.6657(3) 0.3230(3) 0.0474(11) Uani 1 1 d . A .
H2 H 1.6463 0.6860 0.3567 0.057 Uiso 1 1 calc R . .
N4 N 1.6739(3) 0.5947(2) 0.30262(19) 0.0432(9) Uani 1 1 d . . .
N5 N 1.9359(3) 0.6227(2) 0.30130(18) 0.0393(8) Uani 1 1 d . . .
C3 C 1.9286(3) 0.5537(2) 0.3252(2) 0.0399(10) Uani 1 1 d . A .
H3 H 1.9736 0.5359 0.3597 0.048 Uiso 1 1 calc R . .
N6 N 1.8599(3) 0.5085(2) 0.30206(18) 0.0417(9) Uani 1 1 d . . .

loop_
_atom_site_aniso_label
_atom_site_aniso_U_11
_atom_site_aniso_U_22
_atom_site_aniso_U_33
_atom_site_aniso_U_23
_atom_site_aniso_U_13
_atom_site_aniso_U_12
Mo1 0.105(2) 0.068(2) 0.0236(13) -0.0001(10) -0.0070(10) -0.0001(13)
Mo2 0.104(2) 0.074(2) 0.0268(13) 0.0040(10) -0.0043(10) -0.0071(13)
N7 0.0318(13) 0.0316(12) 0.0319(11) -0.0004(7) 0.0018(7) -0.0004(7)
N8 0.0416(12) 0.0400(14) 0.0402(12) 0.0000(7) 0.0018(7) -0.0020(7)
C4A 0.042(8) 0.013(13) 0.033(8) -0.009(7) -0.005(4) -0.003(8)
C5A 0.0330(15) 0.0328(14) 0.0333(14) -0.0004(7) 0.0021(7) -0.0005(7)
C6A 0.063(10) 0.040(4) 0.031(18) -0.003(5) 0.000(11) -0.017(7)
C7A 0.045(18) 0.039(6) 0.042(13) -0.002(8) 0.003(7) -0.004(9)
Mo3 0.0208(6) 0.0171(8) 0.0380(13) 0.0023(6) -0.0045(5) -0.0072(5)
Mo4 0.0226(6) 0.0185(7) 0.0393(12) 0.0039(6) -0.0036(5) -0.0072(5)
O7 0.0318(13) 0.0316(12) 0.0319(11) -0.0004(7) 0.0018(7) -0.0004(7)
O8 0.0416(12) 0.0400(14) 0.0402(12) 0.0000(7) 0.0018(7) -0.0020(7)
C4B 0.042(8) 0.013(13) 0.033(8) -0.009(7) -0.005(4) -0.003(8)
C5B 0.0330(15) 0.0328(14) 0.0333(14) -0.0004(7) 0.0021(7) -0.0005(7)
C6B 0.063(10) 0.040(4) 0.031(18) -0.003(5) 0.000(11) -0.017(7)
C7B 0.045(18) 0.039(6) 0.042(13) -0.002(8) 0.003(7) -0.004(9)
C11 0.040(2) 0.040(2) 0.041(2) 0.0035(19) -0.0058(18) 0.0015(19)
C12 0.055(3) 0.044(3) 0.035(2) 0.003(2) -0.001(2) -0.006(2)
C13 0.059(3) 0.039(2) 0.042(2) -0.002(2) -0.003(2) -0.007(2)
C14 0.054(3) 0.042(3) 0.043(2) 0.006(2) -0.002(2) -0.006(2)
C15 0.065(3) 0.044(3) 0.037(2) 0.001(2) -0.001(2) -0.005(2)
C16 0.056(3) 0.039(2) 0.040(2) -0.002(2) -0.003(2) 0.000(2)
O1 0.093(3) 0.046(2) 0.0400(17) 0.0045(15) 0.0018(18) -0.0206(19)
C17 0.103(5) 0.047(3) 0.049(3) 0.007(2) -0.008(3) -0.025(3)
C21 0.046(3) 0.049(3) 0.041(2) 0.005(2) -0.001(2) -0.009(2)
C22 0.042(3) 0.051(3) 0.057(3) 0.009(2) -0.003(2) -0.008(2)
C23 0.050(3) 0.046(3) 0.060(3) 0.005(2) -0.003(2) -0.005(2)
C24 0.050(3) 0.046(3) 0.042(2) 0.000(2) 0.003(2) -0.010(2)
C25 0.043(3) 0.047(3) 0.053(3) 0.001(2) -0.003(2) -0.001(2)
C26 0.057(3) 0.043(3) 0.050(3) -0.002(2) 0.001(2) -0.007(2)
O2 0.0461(18) 0.0460(18) 0.0560(19) -0.0020(16) -0.0019(15) -0.0103(15)
C27 0.044(3) 0.054(3) 0.055(3) -0.007(2) -0.003(2) -0.007(2)
C31 0.052(3) 0.048(3) 0.034(2) -0.001(2) 0.0007(19) 0.001(2)
C32 0.049(3) 0.051(3) 0.047(3) -0.011(2) -0.004(2) 0.008(2)
C33 0.056(3) 0.052(3) 0.055(3) -0.013(2) -0.002(2) -0.007(2)
C34 0.060(3) 0.042(3) 0.045(3) -0.007(2) 0.009(2) 0.005(2)
C35 0.052(3) 0.051(3) 0.055(3) -0.005(2) 0.008(2) 0.006(2)
C36 0.047(3) 0.048(3) 0.048(3) -0.001(2) 0.007(2) 0.000(2)
O3 0.063(2) 0.0405(19) 0.078(2) -0.0052(18) 0.0116(19) -0.0050(17)
C37 0.091(5) 0.049(3) 0.128(7) -0.008(4) 0.035(5) -0.008(3)
C41 0.054(3) 0.049(3) 0.057(3) 0.005(2) 0.006(2) 0.007(2)
C42 0.069(4) 0.060(3) 0.064(3) 0.014(3) 0.006(3) -0.007(3)
C43 0.063(4) 0.053(3) 0.097(5) 0.011(3) 0.014(3) -0.001(3)
C44 0.070(4) 0.078(4) 0.083(4) 0.033(4) 0.033(3) 0.012(3)
C45 0.065(4) 0.079(4) 0.068(4) 0.016(3) 0.015(3) -0.006(3)
C46 0.063(3) 0.063(3) 0.057(3) 0.013(3) 0.009(3) 0.003(3)
O4 0.096(4) 0.085(3) 0.119(4) 0.022(3) 0.029(3) -0.018(3)
C47 0.118(7) 0.111(7) 0.109(7) -0.005(5) -0.032(6) -0.016(6)
C51 0.042(2) 0.038(2) 0.038(2) 0.0001(19) 0.0028(18) 0.0084(19)
C52 0.056(3) 0.052(3) 0.042(2) -0.009(2) -0.004(2) -0.001(2)
C53 0.052(3) 0.057(3) 0.067(3) -0.017(3) 0.008(3) -0.002(2)
C54 0.057(3) 0.081(4) 0.073(4) -0.038(4) -0.005(3) -0.006(3)
C55 0.067(4) 0.082(4) 0.048(3) -0.019(3) -0.015(3) 0.009(3)
C56 0.064(3) 0.050(3) 0.040(2) -0.007(2) -0.008(2) 0.010(2)
O5 0.070(3) 0.160(5) 0.141(5) -0.090(4) 0.000(3) -0.026(3)
C57 0.128(9) 0.246(14) 0.191(11) -0.115(10) 0.048(8) -0.094(10)
C61 0.062(3) 0.040(2) 0.034(2) -0.0051(19) 0.004(2) -0.003(2)
C62 0.061(3) 0.038(2) 0.045(3) -0.005(2) -0.003(2) 0.002(2)
C63 0.060(3) 0.041(3) 0.056(3) -0.005(2) -0.005(2) 0.009(2)
C64 0.073(4) 0.041(3) 0.046(3) -0.008(2) -0.002(2) 0.006(2)
C65 0.066(3) 0.045(3) 0.053(3) 0.002(2) 0.009(2) -0.010(3)
C66 0.064(3) 0.042(3) 0.051(3) 0.000(2) 0.002(2) 0.005(2)
O6 0.074(3) 0.0385(18) 0.076(3) 0.0087(18) -0.001(2) -0.0053(18)
C67 0.089(5) 0.050(3) 0.098(5) 0.005(3) -0.010(4) -0.005(3)
N1 0.044(2) 0.042(2) 0.0361(18) 0.0030(16) 0.0005(15) -0.0057(17)
C1 0.042(2) 0.040(2) 0.041(2) 0.0002(19) -0.0016(18) -0.0059(19)
N2 0.049(2) 0.044(2) 0.0373(19) 0.0037(17) -0.0008(16) -0.0153(18)
N3 0.042(2) 0.044(2) 0.0383(18) -0.0017(17) 0.0002(15) 0.0002(17)
C2 0.048(3) 0.053(3) 0.040(2) 0.003(2) -0.001(2) 0.003(2)
N4 0.045(2) 0.046(2) 0.0382(19) 0.0068(17) 0.0005(16) -0.0031(17)
N5 0.050(2) 0.036(2) 0.0320(17) -0.0029(15) -0.0008(15) -0.0015(16)
C3 0.051(3) 0.035(2) 0.034(2) 0.0008(18) 0.0024(18) 0.001(2)
N6 0.056(2) 0.035(2) 0.0344(18) 0.0025(16) 0.0062(16) -0.0004(17)

loop_
_atom_type_symbol
_atom_type_description
_atom_type_scat_dispersion_real
_atom_type_scat_dispersion_imag
_atom_type_scat_source
C C 0.0181 0.0091 'International Tables Vol C Tables 4.2.6.8 and 6.1.1.4'
H H 0.0000 0.0000 'International Tables Vol C Tables 4.2.6.8 and 6.1.1.4'
Mo Mo -0.0483 2.7339 'International Tables Vol C Tables 4.2.6.8 and 6.1.1.4'
N N 0.0311 0.0180 'International Tables Vol C Tables 4.2.6.8 and 6.1.1.4'
O O 0.0492 0.0322 'International Tables Vol C Tables 4.2.6.8 and 6.1.1.4'

loop_
_geom_angle_atom_site_label_1
_geom_angle_atom_site_label_2
_geom_angle_atom_site_label_3
_geom_angle
_geom_angle_site_symmetry_1
_geom_angle_site_symmetry_3
Mo2 Mo1 N3 92.00(16) . .
Mo2 Mo1 N1 93.19(16) . .
N3 Mo1 N1 91.58(18) . .
Mo2 Mo1 N5 92.97(16) . .
N3 Mo1 N5 91.21(16) . .
N1 Mo1 N5 173.1(2) . .
Mo2 Mo1 N7 93.1(3) . .
N3 Mo1 N7 174.9(3) . .
N1 Mo1 N7 88.1(3) . .
N5 Mo1 N7 88.6(3) . .
Mo1 Mo2 N4 93.30(17) . .
Mo1 Mo2 N2 92.75(16) . .
N4 Mo2 N2 92.50(19) . .
Mo1 Mo2 N8 93.3(7) . .
N4 Mo2 N8 173.1(7) . .
N2 Mo2 N8 89.1(7) . .
Mo1 Mo2 N6 92.82(16) . .
N4 Mo2 N6 90.82(16) . .
N2 Mo2 N6 173.3(2) . .
N8 Mo2 N6 86.9(7) . .
C4A N7 Mo1 116.8(13) . .
C4A N8 Mo2 122.6(18) . .
N8 C4A N7 113.7(17) . .
N8 C4A C5A 130(3) . .
N7 C4A C5A 116(3) . .
C6A C5A C7A 119.4(19) . .
C6A C5A C4A 117(3) . .
C7A C5A C4A 122(2) . .
C7A C6A C5A 118(5) 3_965 .
C6A C7A C5A 123(5) 3_965 .
O7 Mo3 Mo4 92.2(3) . .
O7 Mo3 N1 83.8(3) . .
Mo4 Mo3 N1 93.90(12) . .
O7 Mo3 N5 93.6(3) . .
Mo4 Mo3 N5 92.00(13) . .
N1 Mo3 N5 173.63(16) . .
O7 Mo3 N3 173.3(3) . .
Mo4 Mo3 N3 92.38(13) . .
N1 Mo3 N3 91.02(15) . .
N5 Mo3 N3 91.12(15) . .
O8 Mo4 Mo3 90.2(5) . .
O8 Mo4 N6 90.4(6) . .
Mo3 Mo4 N6 93.23(12) . .
O8 Mo4 N4 177.0(6) . .
Mo3 Mo4 N4 92.26(13) . .
N6 Mo4 N4 91.22(16) . .
O8 Mo4 N2 87.6(6) . .
Mo3 Mo4 N2 91.32(12) . .
N6 Mo4 N2 175.01(17) . .
N4 Mo4 N2 90.64(16) . .
C4B O7 Mo3 118.7(15) . .
C4B O8 Mo4 113.4(15) . .
O7 C4B O8 125.5(19) . .
O7 C4B C5B 124(3) . .
O8 C4B C5B 110(2) . .
C6B C5B C7B 117.0(18) . .
C6B C5B C4B 126(3) . .
C7B C5B C4B 117(3) . .
C5B C6B C7B 123(4) . 3_965
C5B C7B C6B 120(4) . 3_965
C12 C11 C16 118.5(4) . .
C12 C11 N1 119.5(4) . .
C16 C11 N1 121.9(4) . .
C11 C12 C13 121.5(4) . .
C14 C13 C12 119.6(4) . .
O1 C14 C13 124.4(4) . .
O1 C14 C15 116.4(4) . .
C13 C14 C15 119.2(4) . .
C16 C15 C14 120.8(5) . .
C15 C16 C11 120.4(4) . .
C14 O1 C17 117.1(4) . .
C26 C21 C22 117.3(4) . .
C26 C21 N2 122.7(5) . .
C22 C21 N2 119.9(4) . .
C23 C22 C21 121.7(5) . .
C22 C23 C24 120.1(5) . .
O2 C24 C25 124.1(5) . .
O2 C24 C23 116.6(4) . .
C25 C24 C23 119.4(5) . .
C24 C25 C26 119.7(5) . .
C21 C26 C25 121.6(5) . .
C24 O2 C27 117.2(4) . .
C32 C31 C36 117.5(5) . .
C32 C31 N3 120.2(5) . .
C36 C31 N3 121.8(5) . .
C31 C32 C33 122.0(5) . .
C34 C33 C32 119.0(5) . .
C35 C34 O3 117.1(5) . .
C35 C34 C33 119.8(5) . .
O3 C34 C33 123.0(5) . .
C34 C35 C36 120.5(5) . .
C35 C36 C31 120.9(5) . .
C34 O3 C37 117.5(5) . .
C42 C41 C46 118.4(5) . .
C42 C41 N4 121.0(5) . .
C46 C41 N4 120.0(5) . .
C41 C42 C43 120.7(6) . .
C42 C43 C44 119.4(6) . .
O4 C44 C45 114.3(7) . .
O4 C44 C43 126.0(7) . .
C45 C44 C43 119.8(6) . .
C44 C45 C46 119.8(6) . .
C45 C46 C41 121.8(6) . .
C47 O4 C44 114.5(8) . .
C52 C51 C56 117.7(5) . .
C52 C51 N5 119.8(4) . .
C56 C51 N5 122.4(4) . .
C51 C52 C53 121.7(5) . .
C54 C53 C52 119.5(6) . .
O5 C54 C53 121.4(7) . .
O5 C54 C55 119.1(6) . .
C53 C54 C55 119.4(5) . .
C56 C55 C54 120.9(5) . .
C55 C56 C51 120.7(6) . .
C57 O5 C54 128.1(9) . .
C66 C61 C62 118.3(5) . .
C66 C61 N6 119.1(5) . .
C62 C61 N6 122.6(5) . .
C63 C62 C61 121.8(5) . .
C62 C63 C64 119.0(5) . .
C65 C64 C63 120.7(5) . .
C65 C64 O6 124.0(5) . .
C63 C64 O6 115.4(5) . .
C64 C65 C66 119.6(5) . .
C61 C66 C65 120.7(5) . .
C64 O6 C67 117.1(5) . .
C1 N1 C11 118.5(4) . .
C1 N1 Mo1 116.5(3) . .
C11 N1 Mo1 122.5(3) . .
C1 N1 Mo3 116.6(3) . .
C11 N1 Mo3 122.3(3) . .
Mo1 N1 Mo3 0.36(11) . .
N1 C1 N2 121.0(4) . .
C1 N2 C21 118.0(4) . .
C1 N2 Mo2 116.2(3) . .
C21 N2 Mo2 125.8(3) . .
C1 N2 Mo4 116.7(3) . .
C21 N2 Mo4 125.3(3) . .
Mo2 N2 Mo4 0.99(12) . .
C2 N3 C31 123.0(4) . .
C2 N3 Mo1 117.8(3) . .
C31 N3 Mo1 117.8(3) . .
C2 N3 Mo3 118.0(3) . .
C31 N3 Mo3 117.7(3) . .
Mo1 N3 Mo3 0.26(10) . .
N3 C2 N4 119.9(5) . .
C2 N4 C41 119.6(4) . .
C2 N4 Mo2 116.8(3) . .
C41 N4 Mo2 122.2(3) . .
C2 N4 Mo4 117.4(3) . .
C41 N4 Mo4 121.3(3) . .
Mo2 N4 Mo4 1.24(12) . .
C3 N5 C51 118.5(4) . .
C3 N5 Mo3 117.2(3) . .
C51 N5 Mo3 124.3(3) . .
C3 N5 Mo1 117.1(3) . .
C51 N5 Mo1 124.4(3) . .
Mo3 N5 Mo1 0.34(11) . .
N5 C3 N6 121.3(4) . .
C3 N6 C61 117.0(4) . .
C3 N6 Mo4 116.2(3) . .
C61 N6 Mo4 126.4(3) . .
C3 N6 Mo2 115.7(3) . .
C61 N6 Mo2 126.9(3) . .
Mo4 N6 Mo2 0.89(12) . .

loop_
_geom_bond_atom_site_label_1
_geom_bond_atom_site_label_2
_geom_bond_distance
_geom_bond_site_symmetry_2
Mo1 Mo2 2.081(4) .
Mo1 N3 2.138(5) .
Mo1 N1 2.138(4) .
Mo1 N5 2.155(4) .
Mo1 N7 2.256(11) .
Mo2 N4 2.124(5) .
Mo2 N2 2.142(5) .
Mo2 N8 2.16(3) .
Mo2 N6 2.184(5) .
N7 C4A 1.41(4) .
N8 C4A 1.37(5) .
C4A C5A 1.490(16) .
C5A C6A 1.392(16) .
C5A C7A 1.396(16) .
C6A C7A 1.08(5) 3_965
C7A C6A 1.08(5) 3_965
Mo3 O7 1.998(9) .
Mo3 Mo4 2.105(2) .
Mo3 N1 2.146(4) .
Mo3 N5 2.146(4) .
Mo3 N3 2.150(4) .
Mo4 O8 2.10(2) .
Mo4 N6 2.142(4) .
Mo4 N4 2.152(4) .
Mo4 N2 2.182(4) .
O7 C4B 1.19(4) .
O8 C4B 1.27(4) .
C4B C5B 1.472(15) .
C5B C6B 1.400(16) .
C5B C7B 1.407(16) .
C6B C7B 1.69(5) 3_965
C7B C6B 1.69(5) 3_965
C11 C12 1.372(7) .
C11 C16 1.390(7) .
C11 N1 1.432(6) .
C12 C13 1.390(7) .
C13 C14 1.380(7) .
C14 O1 1.377(6) .
C14 C15 1.382(7) .
C15 C16 1.379(7) .
O1 C17 1.417(7) .
C21 C26 1.389(7) .
C21 C22 1.390(7) .
C21 N2 1.407(6) .
C22 C23 1.384(7) .
C23 C24 1.390(7) .
C24 O2 1.368(6) .
C24 C25 1.381(7) .
C25 C26 1.399(7) .
O2 C27 1.419(6) .
C31 C32 1.376(7) .
C31 C36 1.400(7) .
C31 N3 1.419(6) .
C32 C33 1.392(8) .
C33 C34 1.384(8) .
C34 C35 1.374(8) .
C34 O3 1.375(6) .
C35 C36 1.375(7) .
O3 C37 1.392(8) .
C41 C42 1.370(8) .
C41 C46 1.394(8) .
C41 N4 1.424(7) .
C42 C43 1.402(8) .
C43 C44 1.404(10) .
C44 O4 1.363(8) .
C44 C45 1.365(11) .
C45 C46 1.377(8) .
O4 C47 1.288(10) .
C51 C52 1.380(7) .
C51 C56 1.399(7) .
C51 N5 1.413(6) .
C52 C53 1.395(7) .
C53 C54 1.372(9) .
C54 O5 1.365(8) .
C54 C55 1.388(10) .
C55 C56 1.367(8) .
O5 C57 1.066(13) .
C61 C66 1.366(8) .
C61 C62 1.396(7) .
C61 N6 1.434(6) .
C62 C63 1.377(7) .
C63 C64 1.381(8) .
C64 C65 1.368(8) .
C64 O6 1.386(6) .
C65 C66 1.410(7) .
O6 C67 1.401(8) .
N1 C1 1.316(6) .
C1 N2 1.330(6) .
N3 C2 1.306(6) .
C2 N4 1.327(7) .
N5 C3 1.316(6) .
C3 N6 1.323(6) .

loop_
_platon_squeeze_void_nr
_platon_squeeze_void_average_x
_platon_squeeze_void_average_y
_platon_squeeze_void_average_z
_platon_squeeze_void_volume
_platon_squeeze_void_count_electrons
_platon_squeeze_void_content
1 0.387 0.671 0.320 153 39 ' '
2 0.387 0.829 0.820 153 39 ' '
3 0.613 0.171 0.179 154 39 ' '
4 0.613 0.329 0.679 154 39 ' '
